data_7220384
loop_
_publ_author_name
'Kole, Goutam Kumar'
'Vivekananda, K. V.'
'Kumar, Mukesh'
'Ganguly, Rakesh'
'Dey, Sandip'
'Jain, Vimal K.'

_publ_section_title
;
 Hemilabile silver(i) complexes containing pyridyl chalcogenolate (S, Se)
 ligands and their utility as molecular precursors for silver
 chalcogenides
;
_journal_issue 23
_journal_name_full CrystEngComm
_journal_page_first 4367
_journal_paper_doi 10.1039/C5CE00626K
_journal_volume 17
_journal_year 2015
_chemical_formula_moiety 'C59 H49 Ag N P3 Se, 2(C H4 O)'
_chemical_formula_sum 'C61 H57 Ag N O2 P3 Se'
_chemical_formula_weight 1115.81
_chemical_name_systematic
;
 ?
;
_space_group_crystal_system triclinic
_space_group_IT_number 2
_space_group_name_Hall '-P 1'
_space_group_name_H-M_alt 'P -1'
_symmetry_space_group_name_Hall '-P 1'
_symmetry_space_group_name_H-M 'P -1'
_atom_sites_solution_hydrogens geom
_atom_sites_solution_primary iterative
_audit_creation_date 2015-01-23
_audit_creation_method
;
  Olex2 1.2
  (compiled Apr 23 2013 17:59:47, GUI svn.r4466)
;
_audit_update_record
;
2015-03-27 deposited with the CCDC.
2015-04-30 downloaded from the CCDC.
;
_cell_angle_alpha 87.407(7)
_cell_angle_beta 86.817(7)
_cell_angle_gamma 69.329(7)
_cell_formula_units_Z 2
_cell_length_a 12.2175(10)
_cell_length_b 13.7065(10)
_cell_length_c 17.1985(15)
_cell_measurement_reflns_used 4258
_cell_measurement_temperature 293(2)
_cell_measurement_theta_max 69.7400
_cell_measurement_theta_min 3.8630
_cell_volume 2689.5(4)
_computing_cell_refinement
;
CrysAlisPro, Agilent Technologies,
Version 1.171.36.32 (release 02-08-2013 CrysAlis171 .NET)
(compiled Aug  2 2013,16:46:58)
;
_computing_data_collection
;
CrysAlisPro, Agilent Technologies,
Version 1.171.36.32 (release 02-08-2013 CrysAlis171 .NET)
(compiled Aug  2 2013,16:46:58)
;
_computing_data_reduction
;
CrysAlisPro, Agilent Technologies,
Version 1.171.36.32 (release 02-08-2013 CrysAlis171 .NET)
(compiled Aug  2 2013,16:46:58)
;
_computing_molecular_graphics
;
O. V. Dolomanov, L. J. Bourhis, R. J. Gildea, J. A. K. Howard and H. Puschmann,
OLEX2: a complete structure solution, refinement and analysis program.
J. Appl. Cryst. (2009). 42, 339-341.
;
_computing_publication_material
;
O. V. Dolomanov, L. J. Bourhis, R. J. Gildea, J. A. K. Howard and H. Puschmann,
OLEX2: a complete structure solution, refinement and analysis program.
J. Appl. Cryst. (2009). 42, 339-341.
;
_computing_structure_refinement
;
SHELXL, G.M. Sheldrick, Acta Cryst.
(2008). A64, 112-122
;
_computing_structure_solution
;
olex2.solve (L.J. Bourhis, O.V. Dolomanov, R.J. Gildea, J.A.K. Howard,
H. Puschmann, in preparation, 2011)
;
_diffrn_ambient_temperature 293(2)
_diffrn_detector_area_resol_mean 8.3200
_diffrn_measured_fraction_theta_full 0.9916
_diffrn_measured_fraction_theta_max 0.9743
_diffrn_measurement_details
;
  1 omega  -70.00  -41.00   1.0000    1.0000
omega____ theta____ kappa____ phi______ frames
    -        0.0000  130.0000 -168.0000 29

  2 omega  -42.00  -16.00   1.0000    1.0000
omega____ theta____ kappa____ phi______ frames
    -        0.0000  -57.0000 -120.0000 26

  3 omega  -71.00  -43.00   1.0000    1.0000
omega____ theta____ kappa____ phi______ frames
    -        0.0000  -57.0000 -120.0000 28

  4 omega -103.00  -75.00   1.0000    1.0000
omega____ theta____ kappa____ phi______ frames
    -        0.0000  -57.0000 -120.0000 28

  5 omega    4.00   46.00   1.0000    1.0000
omega____ theta____ kappa____ phi______ frames
    -        0.0000  -57.0000 -120.0000 42

  6 omega -131.00 -106.00   1.0000    1.0000
omega____ theta____ kappa____ phi______ frames
    -      -54.7289  -95.0000  150.0000 25

  7 omega -154.00  -99.00   1.0000    1.0000
omega____ theta____ kappa____ phi______ frames
    -      -54.7289 -126.0000 -120.0000 55

  8 omega -149.00 -107.00   1.0000    1.0000
omega____ theta____ kappa____ phi______ frames
    -      -54.7289  -95.0000   60.0000 42

  9 omega -151.00 -125.00   1.0000    1.0000
omega____ theta____ kappa____ phi______ frames
    -      -54.7289  -95.0000 -150.0000 26

 10 omega -105.00  -14.00   1.0000    1.0000
omega____ theta____ kappa____ phi______ frames
    -      -54.7289  130.0000 -168.0000 91

 11 omega -157.00 -125.00   1.0000    1.0000
omega____ theta____ kappa____ phi______ frames
    -      -54.7289  -95.0000   30.0000 32

 12 omega -156.00 -107.00   1.0000    1.0000
omega____ theta____ kappa____ phi______ frames
    -      -54.7289  -95.0000 -180.0000 49

 13 omega  109.00  156.00   1.0000    1.0000
omega____ theta____ kappa____ phi______ frames
    -       54.7289  126.0000 -120.0000 47

 14 omega  109.00  135.00   1.0000    1.0000
omega____ theta____ kappa____ phi______ frames
    -       54.7289  126.0000 -180.0000 26

 15 omega  -42.00  140.00   1.0000    1.0000
omega____ theta____ kappa____ phi______ frames
    -       54.7289   15.0000 -180.0000 182

 16 omega    8.00   33.00   1.0000    1.0000
omega____ theta____ kappa____ phi______ frames
    -      109.4577 -112.0000  -60.0000 25

 17 omega   49.00  106.00   1.0000    1.0000
omega____ theta____ kappa____ phi______ frames
    -      109.4577 -112.0000 -180.0000 57

 18 omega  121.00  147.00   1.0000    1.0000
omega____ theta____ kappa____ phi______ frames
    -      109.4577  112.0000  -60.0000 26

 19 omega   31.00   57.00   1.0000    1.0000
omega____ theta____ kappa____ phi______ frames
    -      109.4577 -112.0000   90.0000 26

 20 omega   17.00   69.00   1.0000    1.0000
omega____ theta____ kappa____ phi______ frames
    -      109.4577  -25.0000  -30.0000 52

 21 omega   18.00  115.00   1.0000    1.0000
omega____ theta____ kappa____ phi______ frames
    -      109.4577 -112.0000 -120.0000 97

 22 omega    7.00  114.00   1.0000    1.0000
omega____ theta____ kappa____ phi______ frames
    -      109.4577 -112.0000    0.0000 107

 23 omega   31.00   69.00   1.0000    1.0000
omega____ theta____ kappa____ phi______ frames
    -      109.4577  -25.0000    0.0000 38

 24 omega   13.00   47.00   1.0000    1.0000
omega____ theta____ kappa____ phi______ frames
    -      109.4577  -25.0000 -180.0000 34

 25 omega   35.00  108.00   1.0000    1.0000
omega____ theta____ kappa____ phi______ frames
    -      109.4577  -64.0000 -150.0000 73

 26 omega   68.00   93.00   1.0000    1.0000
omega____ theta____ kappa____ phi______ frames
    -      109.4577 -112.0000  -60.0000 25

 27 omega   82.00  108.00   1.0000    1.0000
omega____ theta____ kappa____ phi______ frames
    -      109.4577 -112.0000   90.0000 26

 28 omega   78.00  151.00   1.0000    1.0000
omega____ theta____ kappa____ phi______ frames
    -      109.4577   50.0000  150.0000 73

 29 omega   10.00   72.00   1.0000    1.0000
omega____ theta____ kappa____ phi______ frames
    -      109.4577  -25.0000 -150.0000 62

 30 omega   64.00  121.00   1.0000    1.0000
omega____ theta____ kappa____ phi______ frames
    -      109.4577   77.0000 -180.0000 57

 31 omega   64.00  154.00   1.0000    1.0000
omega____ theta____ kappa____ phi______ frames
    -      109.4577   64.0000   90.0000 90

 32 omega   10.00  139.00   1.0000    1.0000
omega____ theta____ kappa____ phi______ frames
    -      109.4577  -77.0000    0.0000 129

 33 omega   56.00   81.00   1.0000    1.0000
omega____ theta____ kappa____ phi______ frames
    -      109.4577  -50.0000 -120.0000 25
;
_diffrn_measurement_device_type 'SuperNova, Single source at offset, Titan'
_diffrn_measurement_method '\w scans'
_diffrn_orient_matrix_UB_11 0.0601254000
_diffrn_orient_matrix_UB_12 -0.0135517000
_diffrn_orient_matrix_UB_13 -0.0819258000
_diffrn_orient_matrix_UB_21 0.1204850000
_diffrn_orient_matrix_UB_22 -0.0425792000
_diffrn_orient_matrix_UB_23 0.0365988000
_diffrn_orient_matrix_UB_31 -0.0025090000
_diffrn_orient_matrix_UB_32 -0.1114686000
_diffrn_orient_matrix_UB_33 -0.0013190000
_diffrn_radiation_monochromator mirror
_diffrn_radiation_type 'Cu K\a'
_diffrn_radiation_wavelength 1.5418
_diffrn_reflns_av_R_equivalents 0.0693
_diffrn_reflns_av_unetI/netI 0.0996
_diffrn_reflns_laue_measured_fraction_full 0.991
_diffrn_reflns_laue_measured_fraction_max 0.974
_diffrn_reflns_limit_h_max 12
_diffrn_reflns_limit_h_min -14
_diffrn_reflns_limit_k_max 14
_diffrn_reflns_limit_k_min -16
_diffrn_reflns_limit_l_max 20
_diffrn_reflns_limit_l_min -20
_diffrn_reflns_number 17132
_diffrn_reflns_point_group_measured_fraction_full 0.991
_diffrn_reflns_point_group_measured_fraction_max 0.974
_diffrn_reflns_theta_full 67.684
_diffrn_reflns_theta_max 70.245
_diffrn_reflns_theta_min 3.871
_diffrn_source 'SuperNova (Cu) X-ray Source'
_exptl_absorpt_coefficient_mu 4.956
_exptl_absorpt_correction_T_max 0.624
_exptl_absorpt_correction_T_min 0.284
_exptl_absorpt_correction_type analytical
_exptl_absorpt_process_details
;
CrysAlisPro, Agilent Technologies,
Version 1.171.36.32 (release 02-08-2013 CrysAlis171 .NET)
(compiled Aug  2 2013,16:46:58)
Analytical numeric absorption correction using a multifaceted crystal
            model based on expressions derived by R.C. Clark & J.S. Reid.
(Clark, R. C. & Reid, J. S. (1995). Acta Cryst. A51, 887-897)
;
_exptl_crystal_density_diffrn 1.378
_exptl_crystal_F_000 1144
_exptl_crystal_size_max 0.4129
_exptl_crystal_size_mid 0.3036
_exptl_crystal_size_min 0.1212
_refine_diff_density_max 1.319
_refine_diff_density_min -2.664
_refine_diff_density_rms 0.113
_refine_ls_extinction_coef 0.00050(14)
_refine_ls_extinction_expression Fc^*^=kFc[1+0.001xFc^2^\l^3^/sin(2\q)]^-1/4^
_refine_ls_extinction_method SHELXL
_refine_ls_goodness_of_fit_ref 1.003
_refine_ls_hydrogen_treatment constr
_refine_ls_matrix_type full
_refine_ls_number_parameters 627
_refine_ls_number_reflns 9975
_refine_ls_number_restraints 0
_refine_ls_restrained_S_all 1.003
_refine_ls_R_factor_all 0.1307
_refine_ls_R_factor_gt 0.0802
_refine_ls_shift/su_max 0.000
_refine_ls_shift/su_mean 0.000
_refine_ls_structure_factor_coef Fsqd
_refine_ls_weighting_details 'w=1/[\s^2^(Fo^2^)+(0.1321P)^2^] where P=(Fo^2^+2Fc^2^)/3'
_refine_ls_weighting_scheme calc
_refine_ls_wR_factor_gt 0.2005
_refine_ls_wR_factor_ref 0.2390
_reflns_Friedel_coverage 0.000
_reflns_number_gt 6002
_reflns_number_total 9975
_reflns_threshold_expression 'I > 2\s(I)'
_cod_data_source_file c5ce00626k2.cif
_cod_data_source_block goutam8_2
_cod_depositor_comments 'Adding full bibliography for 7220380--7220385.cif.'
_cod_database_code 7220384
_chemical_oxdiff_formula 'Ag Se N P3 C61 H57 O2'
_reflns_odcompleteness_completeness 99.16
_reflns_odcompleteness_iscentric 1
_reflns_odcompleteness_theta 66.97
_olex2_refinement_description
;
1. Fixed Uiso
 At 1.2 times of:
  All C(H) groups
 At 1.5 times of:
  All C(H,H,H) groups, All O(H) groups
2.a Aromatic/amide H refined with riding coordinates:
 C44(H44), C47(H47), C59(H59), C8(H8), C32(H32), C48(H48), C3(H3), C30(H30),
 C29(H29), C34(H34), C41(H41), C15(H15), C50(H50), C56(H56), C10(H10), C9(H9),
 C52(H52), C12(H12), C27(H27), C42(H42), C6(H6), C39(H39), C16(H16), C18(H18),
 C5(H5), C11(H11), C4(H4), C53(H53), C24(H24), C33(H33), C54(H54), C35(H35),
 C2(H2), C20(H20), C38(H38), C26(H26), C58(H58), C45(H45), C28(H28), C57(H57),
 C21(H21), C14(H14), C23(H23), C46(H46), C17(H17), C40(H40), C51(H51), C36(H36),
  C22(H22)
2.b Idealised Me refined as rotating group:
 C61(H61A,H61B,H61C), C60(H60A,H60B,H60C)
2.c Idealised tetrahedral OH refined as rotating group:
 O2(H2A), O1(H1)
;
_shelx_space_group_comment
;
The symmetry employed for this shelxl refinement is uniquely defined
by the following loop, which should always be used as a source of
symmetry information in preference to the above space-group names.
They are only intended as comments.
;
_shelxl_version_number 2013-4

loop_
_space_group_symop_operation_xyz
'x, y, z'
'-x, -y, -z'

loop_
_atom_site_label
_atom_site_type_symbol
_atom_site_fract_x
_atom_site_fract_y
_atom_site_fract_z
_atom_site_U_iso_or_equiv
_atom_site_adp_type
_atom_site_occupancy
_atom_site_site_symmetry_order
_atom_site_calc_flag
_atom_site_refinement_flags_posn
_atom_site_refinement_flags_adp
Ag Ag 0.59297(5) 0.23128(4) 0.27696(3) 0.0543(2) Uani 1 1 d . .
Se Se 0.41850(8) 0.30161(8) 0.38538(6) 0.0710(3) Uani 1 1 d . .
P1 P 0.65803(17) 0.38527(14) 0.22415(12) 0.0507(5) Uani 1 1 d . .
P2 P 0.75529(18) 0.13239(15) 0.37064(12) 0.0523(5) Uani 1 1 d . .
P3 P 0.54571(18) 0.13032(15) 0.17121(12) 0.0524(5) Uani 1 1 d . .
C44 C 0.6503(8) 0.1050(6) 0.0179(5) 0.064(2) Uani 1 1 d . .
H44 H 0.5792 0.1511 0.0008 0.077 Uiso 1 1 calc R U
C47 C 0.8611(9) -0.0330(7) 0.0677(7) 0.082(3) Uani 1 1 d . .
H47 H 0.9321 -0.0800 0.0841 0.099 Uiso 1 1 calc R U
C59 C 0.2052(9) 0.4720(7) 0.3596(6) 0.075(3) Uani 1 1 d . .
H59 H 0.2257 0.5028 0.4008 0.090 Uiso 1 1 calc R U
C19 C 0.9005(7) 0.1251(6) 0.3337(5) 0.058(2) Uani 1 1 d . .
C8 C 0.7871(7) 0.2846(6) 0.0954(5) 0.060(2) Uani 1 1 d . .
H8 H 0.7418 0.2424 0.1018 0.072 Uiso 1 1 calc R U
C37 C 0.4224(7) 0.2052(6) 0.1126(5) 0.0568(19) Uani 1 1 d . .
C32 C 0.8807(10) -0.0830(7) 0.4018(6) 0.082(3) Uani 1 1 d . .
H32 H 0.9485 -0.0725 0.3825 0.098 Uiso 1 1 calc R U
C48 C 0.7682(7) 0.0055(6) 0.1202(6) 0.066(2) Uani 1 1 d . .
H48 H 0.7766 -0.0158 0.1723 0.080 Uiso 1 1 calc R U
C25 C 0.7385(7) 0.1926(6) 0.4660(4) 0.0515(18) Uani 1 1 d . .
C7 C 0.7719(7) 0.3638(5) 0.1478(4) 0.0514(18) Uani 1 1 d . .
C1 C 0.7076(7) 0.4485(6) 0.2993(4) 0.0544(19) Uani 1 1 d . .
C13 C 0.5353(7) 0.4899(5) 0.1820(5) 0.0523(18) Uani 1 1 d . .
C3 C 0.6703(13) 0.5759(9) 0.3986(6) 0.095(3) Uani 1 1 d . .
H3 H 0.6198 0.6347 0.4236 0.114 Uiso 1 1 calc R U
C30 C 0.7862(8) 0.1364(7) 0.5321(5) 0.067(2) Uani 1 1 d . .
H30 H 0.8267 0.0650 0.5291 0.081 Uiso 1 1 calc R U
C43 C 0.6616(8) 0.0763(6) 0.0960(5) 0.059(2) Uani 1 1 d . .
C29 C 0.7750(9) 0.1838(8) 0.6019(5) 0.076(3) Uani 1 1 d . .
H29 H 0.8081 0.1449 0.6459 0.091 Uiso 1 1 calc R U
C34 C 0.7881(16) -0.1970(10) 0.4599(8) 0.119(5) Uani 1 1 d . .
H34 H 0.7932 -0.2625 0.4799 0.143 Uiso 1 1 calc R U
C41 C 0.2690(9) 0.2192(8) 0.0263(7) 0.092(3) Uani 1 1 d . .
H41 H 0.2262 0.1873 0.0006 0.110 Uiso 1 1 calc R U
C15 C 0.4479(10) 0.6167(8) 0.0822(6) 0.090(3) Uani 1 1 d . .
H15 H 0.4550 0.6510 0.0353 0.109 Uiso 1 1 calc R U
C31 C 0.7734(8) -0.0012(6) 0.4002(5) 0.062(2) Uani 1 1 d . .
C50 C 0.4609(8) 0.0191(7) 0.2809(6) 0.075(3) Uani 1 1 d . .
H50 H 0.4466 0.0772 0.3112 0.090 Uiso 1 1 calc R U
C56 C 0.2352(8) 0.3353(7) 0.2761(5) 0.068(2) Uani 1 1 d . .
H56 H 0.2781 0.2686 0.2590 0.082 Uiso 1 1 calc R U
C10 C 0.9378(8) 0.3287(7) 0.0240(5) 0.074(2) Uani 1 1 d . .
H10 H 0.9924 0.3175 -0.0176 0.088 Uiso 1 1 calc R U
C9 C 0.8689(7) 0.2685(7) 0.0344(5) 0.067(2) Uani 1 1 d . .
H9 H 0.8775 0.2160 -0.0004 0.080 Uiso 1 1 calc R U
C52 C 0.4550(11) -0.1516(9) 0.2660(9) 0.110(5) Uani 1 1 d . .
H52 H 0.4375 -0.2087 0.2863 0.132 Uiso 1 1 calc R U
C12 C 0.8442(7) 0.4225(6) 0.1362(5) 0.061(2) Uani 1 1 d . .
H12 H 0.8372 0.4750 0.1706 0.074 Uiso 1 1 calc R U
C27 C 0.6655(8) 0.3471(7) 0.5415(6) 0.073(2) Uani 1 1 d . .
H27 H 0.6251 0.4185 0.5447 0.088 Uiso 1 1 calc R U
C42 C 0.3547(8) 0.1620(7) 0.0737(6) 0.075(3) Uani 1 1 d . .
H42 H 0.3687 0.0910 0.0806 0.089 Uiso 1 1 calc R U
C6 C 0.8206(8) 0.4014(6) 0.3246(5) 0.063(2) Uani 1 1 d . .
H6 H 0.8712 0.3418 0.3007 0.076 Uiso 1 1 calc R U
C39 C 0.3104(8) 0.3704(7) 0.0554(5) 0.072(2) Uani 1 1 d . .
H39 H 0.2945 0.4419 0.0500 0.086 Uiso 1 1 calc R U
C16 C 0.3402(9) 0.6389(7) 0.1205(6) 0.080(3) Uani 1 1 d . .
H16 H 0.2746 0.6901 0.1004 0.096 Uiso 1 1 calc R U
C18 C 0.4259(8) 0.5119(6) 0.2191(5) 0.065(2) Uani 1 1 d . .
H18 H 0.4177 0.4765 0.2652 0.078 Uiso 1 1 calc R U
C55 C 0.2748(7) 0.3736(6) 0.3367(5) 0.0569(19) Uani 1 1 d . .
C5 C 0.8588(10) 0.4427(8) 0.3857(6) 0.084(3) Uani 1 1 d . .
H5 H 0.9351 0.4122 0.4021 0.101 Uiso 1 1 calc R U
C11 C 0.9256(8) 0.4051(7) 0.0754(5) 0.071(2) Uani 1 1 d . .
H11 H 0.9728 0.4456 0.0691 0.086 Uiso 1 1 calc R U
C4 C 0.7811(14) 0.5300(10) 0.4216(6) 0.102(4) Uani 1 1 d . .
H4 H 0.8059 0.5578 0.4627 0.122 Uiso 1 1 calc R U
C53 C 0.5032(10) -0.1546(7) 0.1930(8) 0.098(4) Uani 1 1 d . .
H53 H 0.5162 -0.2131 0.1634 0.118 Uiso 1 1 calc R U
C24 C 0.9888(8) 0.1276(7) 0.3801(6) 0.074(2) Uani 1 1 d . .
H24 H 0.9755 0.1314 0.4338 0.089 Uiso 1 1 calc R U
C33 C 0.8866(14) -0.1806(8) 0.4322(8) 0.111(4) Uani 1 1 d . .
H33 H 0.9585 -0.2349 0.4336 0.133 Uiso 1 1 calc R U
C54 C 0.5337(8) -0.0720(6) 0.1611(6) 0.076(3) Uani 1 1 d . .
H54 H 0.5680 -0.0751 0.1112 0.091 Uiso 1 1 calc R U
N N 0.0682(7) 0.4883(7) 0.2602(5) 0.083(2) Uani 1 1 d . .
C35 C 0.6815(14) -0.1181(11) 0.4587(8) 0.132(6) Uani 1 1 d . .
H35 H 0.6141 -0.1294 0.4777 0.158 Uiso 1 1 calc R U
C2 C 0.6318(10) 0.5352(7) 0.3375(5) 0.076(3) Uani 1 1 d . .
H2 H 0.5551 0.5661 0.3221 0.091 Uiso 1 1 calc R U
C20 C 0.9238(8) 0.1214(7) 0.2543(5) 0.069(2) Uani 1 1 d . .
H20 H 0.8656 0.1208 0.2218 0.083 Uiso 1 1 calc R U
C38 C 0.3985(8) 0.3103(6) 0.1024(5) 0.069(2) Uani 1 1 d . .
H38 H 0.4424 0.3416 0.1276 0.083 Uiso 1 1 calc R U
C26 C 0.6765(7) 0.2986(6) 0.4720(5) 0.0575(19) Uani 1 1 d . .
H26 H 0.6421 0.3373 0.4282 0.069 Uiso 1 1 calc R U
C49 C 0.5110(7) 0.0168(6) 0.2071(5) 0.059(2) Uani 1 1 d . .
C58 C 0.1042(10) 0.5243(8) 0.3202(7) 0.087(3) Uani 1 1 d . .
H58 H 0.0579 0.5900 0.3374 0.104 Uiso 1 1 calc R U
C45 C 0.7428(10) 0.0663(8) -0.0346(6) 0.081(3) Uani 1 1 d . .
H45 H 0.7342 0.0858 -0.0871 0.097 Uiso 1 1 calc R U
C28 C 0.7146(9) 0.2895(8) 0.6068(6) 0.080(3) Uani 1 1 d . .
H28 H 0.7068 0.3219 0.6542 0.096 Uiso 1 1 calc R U
C57 C 0.1352(9) 0.3921(8) 0.2403(6) 0.084(3) Uani 1 1 d . .
H57 H 0.1122 0.3620 0.1997 0.101 Uiso 1 1 calc R U
C21 C 1.0286(10) 0.1186(8) 0.2219(6) 0.087(3) Uani 1 1 d . .
H21 H 1.0415 0.1166 0.1681 0.104 Uiso 1 1 calc R U
C14 C 0.5447(8) 0.5434(6) 0.1139(5) 0.072(2) Uani 1 1 d . .
H14 H 0.6177 0.5298 0.0888 0.086 Uiso 1 1 calc R U
C23 C 1.0959(8) 0.1245(8) 0.3480(6) 0.082(3) Uani 1 1 d . .
H23 H 1.1540 0.1264 0.3799 0.098 Uiso 1 1 calc R U
C46 C 0.8481(10) -0.0013(8) -0.0095(7) 0.087(3) Uani 1 1 d . .
H46 H 0.9114 -0.0260 -0.0450 0.104 Uiso 1 1 calc R U
C17 C 0.3295(8) 0.5861(7) 0.1876(6) 0.073(2) Uani 1 1 d . .
H17 H 0.2562 0.6004 0.2125 0.087 Uiso 1 1 calc R U
C40 C 0.2456(8) 0.3252(7) 0.0161(6) 0.078(3) Uani 1 1 d . .
H40 H 0.1873 0.3654 -0.0165 0.094 Uiso 1 1 calc R U
C51 C 0.4315(11) -0.0649(10) 0.3106(8) 0.109(4) Uani 1 1 d . .
H51 H 0.3962 -0.0626 0.3601 0.131 Uiso 1 1 calc R U
C36 C 0.6759(10) -0.0213(8) 0.4285(7) 0.096(4) Uani 1 1 d . .
H36 H 0.6034 0.0323 0.4274 0.116 Uiso 1 1 calc R U
C22 C 1.1161(9) 0.1187(8) 0.2695(7) 0.088(3) Uani 1 1 d . .
H22 H 1.1889 0.1149 0.2478 0.106 Uiso 1 1 calc R U
O2 O -0.0794(7) 0.6489(6) 0.1726(5) 0.107(2) Uani 1 1 d . .
H2A H -0.0349 0.6035 0.2003 0.161 Uiso 1 1 calc R U
O1 O 0.0578(9) 0.7710(7) 0.1535(5) 0.120(3) Uani 1 1 d . .
H1 H 0.0152 0.7362 0.1589 0.180 Uiso 1 1 calc R U
C61 C -0.1853(12) 0.6979(9) 0.2145(9) 0.125(5) Uani 1 1 d . .
H61A H -0.2421 0.6685 0.2010 0.188 Uiso 1 1 calc R U
H61B H -0.2134 0.7713 0.2017 0.188 Uiso 1 1 calc R U
H61C H -0.1727 0.6874 0.2693 0.188 Uiso 1 1 calc R U
C60 C 0.0598(15) 0.8172(10) 0.2237(8) 0.144(6) Uani 1 1 d . .
H60A H 0.1080 0.8594 0.2170 0.216 Uiso 1 1 calc R U
H60B H 0.0912 0.7639 0.2629 0.216 Uiso 1 1 calc R U
H60C H -0.0184 0.8601 0.2396 0.216 Uiso 1 1 calc R U

loop_
_atom_site_aniso_label
_atom_site_aniso_U_11
_atom_site_aniso_U_22
_atom_site_aniso_U_33
_atom_site_aniso_U_23
_atom_site_aniso_U_13
_atom_site_aniso_U_12
Ag 0.0542(4) 0.0619(4) 0.0517(4) -0.0065(2) 0.0014(3) -0.0265(3)
Se 0.0570(6) 0.0978(7) 0.0555(6) -0.0014(5) 0.0095(4) -0.0255(5)
P1 0.0549(11) 0.0544(11) 0.0496(11) -0.0021(8) 0.0055(9) -0.0286(9)
P2 0.0532(11) 0.0588(11) 0.0482(12) -0.0013(9) -0.0027(9) -0.0237(9)
P3 0.0527(11) 0.0589(11) 0.0525(12) -0.0065(9) 0.0010(9) -0.0281(9)
C44 0.066(6) 0.072(5) 0.062(6) -0.009(4) -0.001(4) -0.035(4)
C47 0.062(6) 0.084(6) 0.100(9) -0.025(6) -0.002(6) -0.023(5)
C59 0.078(7) 0.076(6) 0.078(7) -0.016(5) 0.008(5) -0.036(5)
C19 0.057(5) 0.062(5) 0.059(5) 0.003(4) 0.001(4) -0.029(4)
C8 0.065(5) 0.063(5) 0.055(5) -0.010(4) 0.006(4) -0.028(4)
C37 0.054(5) 0.065(5) 0.059(5) -0.008(4) 0.000(4) -0.029(4)
C32 0.099(8) 0.069(6) 0.080(7) -0.006(5) 0.006(6) -0.032(5)
C48 0.053(5) 0.072(5) 0.076(6) -0.025(5) -0.001(5) -0.023(4)
C25 0.056(5) 0.066(5) 0.040(4) -0.009(3) 0.007(3) -0.031(4)
C7 0.062(5) 0.054(4) 0.046(4) 0.000(3) 0.009(4) -0.032(4)
C1 0.072(5) 0.060(4) 0.044(4) -0.012(3) 0.013(4) -0.039(4)
C13 0.065(5) 0.044(4) 0.054(5) -0.002(3) -0.006(4) -0.026(4)
C3 0.130(11) 0.092(7) 0.072(7) -0.034(6) 0.010(7) -0.049(7)
C30 0.072(6) 0.074(5) 0.059(6) 0.003(4) -0.004(5) -0.029(5)
C43 0.063(5) 0.068(5) 0.058(5) -0.015(4) 0.001(4) -0.036(4)
C29 0.085(7) 0.096(7) 0.051(6) -0.002(5) 0.003(5) -0.038(6)
C34 0.181(16) 0.079(8) 0.116(11) 0.007(7) -0.006(11) -0.070(10)
C41 0.086(7) 0.090(7) 0.107(9) -0.006(6) -0.030(7) -0.036(6)
C15 0.096(8) 0.087(7) 0.082(8) 0.031(6) 0.000(6) -0.029(6)
C31 0.077(6) 0.063(5) 0.058(5) 0.004(4) -0.017(5) -0.038(5)
C50 0.074(6) 0.079(6) 0.081(7) 0.006(5) 0.007(5) -0.040(5)
C56 0.065(6) 0.079(6) 0.065(6) -0.019(4) 0.001(5) -0.029(5)
C10 0.056(5) 0.112(7) 0.055(6) -0.014(5) 0.015(4) -0.033(5)
C9 0.057(5) 0.086(6) 0.056(5) -0.024(4) 0.005(4) -0.024(4)
C52 0.096(9) 0.091(8) 0.159(13) 0.035(8) -0.005(9) -0.057(7)
C12 0.063(5) 0.067(5) 0.063(5) -0.015(4) 0.017(4) -0.037(4)
C27 0.080(6) 0.071(5) 0.074(7) -0.017(5) 0.015(5) -0.035(5)
C42 0.061(5) 0.067(5) 0.101(8) -0.014(5) -0.022(5) -0.025(4)
C6 0.068(5) 0.078(5) 0.059(5) -0.001(4) -0.004(4) -0.044(5)
C39 0.075(6) 0.067(5) 0.074(6) 0.011(5) -0.007(5) -0.028(5)
C16 0.070(6) 0.071(6) 0.090(8) 0.010(5) -0.010(6) -0.014(5)
C18 0.067(6) 0.067(5) 0.063(6) 0.012(4) 0.003(4) -0.028(4)
C55 0.045(4) 0.075(5) 0.056(5) -0.001(4) 0.007(4) -0.028(4)
C5 0.099(8) 0.115(8) 0.065(6) 0.010(6) -0.017(6) -0.071(7)
C11 0.068(6) 0.091(6) 0.069(6) -0.001(5) 0.008(5) -0.046(5)
C4 0.162(13) 0.113(9) 0.060(7) -0.017(6) -0.003(8) -0.084(9)
C53 0.085(8) 0.063(6) 0.161(12) -0.005(7) -0.010(8) -0.044(6)
C24 0.070(6) 0.096(6) 0.065(6) 0.006(5) -0.007(5) -0.040(5)
C33 0.149(13) 0.065(7) 0.119(11) 0.007(6) -0.012(9) -0.038(7)
C54 0.069(6) 0.070(6) 0.096(8) -0.006(5) 0.002(5) -0.035(5)
N 0.062(5) 0.096(6) 0.091(7) 0.004(5) -0.002(5) -0.027(5)
C35 0.149(14) 0.126(11) 0.160(14) 0.045(10) -0.035(12) -0.099(11)
C2 0.097(7) 0.081(6) 0.058(6) -0.026(5) 0.016(5) -0.042(5)
C20 0.075(6) 0.084(6) 0.057(6) -0.010(4) 0.002(5) -0.039(5)
C38 0.070(6) 0.070(5) 0.076(6) 0.003(5) -0.005(5) -0.036(5)
C26 0.065(5) 0.065(5) 0.049(5) -0.010(4) 0.003(4) -0.031(4)
C49 0.048(4) 0.066(5) 0.067(6) -0.004(4) 0.003(4) -0.026(4)
C58 0.077(7) 0.073(6) 0.102(9) -0.002(6) 0.013(6) -0.019(5)
C45 0.086(7) 0.106(7) 0.065(6) -0.024(5) 0.021(5) -0.052(6)
C28 0.085(7) 0.106(8) 0.059(6) -0.025(5) 0.009(5) -0.046(6)
C57 0.064(6) 0.113(8) 0.079(7) -0.021(6) 0.002(5) -0.033(6)
C21 0.090(8) 0.117(8) 0.058(6) -0.022(5) 0.018(6) -0.045(7)
C14 0.066(6) 0.070(5) 0.078(7) 0.016(5) 0.008(5) -0.025(5)
C23 0.061(6) 0.114(8) 0.081(7) 0.002(6) -0.009(5) -0.044(6)
C46 0.075(7) 0.106(8) 0.092(8) -0.042(6) 0.026(6) -0.048(6)
C17 0.064(6) 0.081(6) 0.073(7) -0.008(5) 0.009(5) -0.026(5)
C40 0.056(5) 0.095(7) 0.080(7) 0.007(5) -0.014(5) -0.023(5)
C51 0.108(10) 0.119(9) 0.116(10) 0.020(8) 0.018(8) -0.065(8)
C36 0.088(8) 0.093(7) 0.121(10) 0.023(7) -0.013(7) -0.050(6)
C22 0.065(6) 0.103(7) 0.097(9) -0.002(6) 0.016(6) -0.033(6)
O2 0.094(6) 0.106(6) 0.117(7) 0.009(5) -0.012(5) -0.029(5)
O1 0.127(8) 0.133(7) 0.103(7) -0.012(5) -0.002(6) -0.050(6)
C61 0.100(10) 0.112(9) 0.155(14) 0.008(9) -0.007(10) -0.027(8)
C60 0.183(16) 0.124(10) 0.106(12) -0.031(8) -0.032(11) -0.024(10)

loop_
_atom_type_symbol
_atom_type_description
_atom_type_scat_dispersion_real
_atom_type_scat_dispersion_imag
_atom_type_scat_source
C C 0.0181 0.0091 'International Tables Vol C Tables 4.2.6.8 and 6.1.1.4'
H H 0.0000 0.0000 'International Tables Vol C Tables 4.2.6.8 and 6.1.1.4'
Ag Ag 0.1306 4.2820 'International Tables Vol C Tables 4.2.6.8 and 6.1.1.4'
N N 0.0311 0.0180 'International Tables Vol C Tables 4.2.6.8 and 6.1.1.4'
O O 0.0492 0.0322 'International Tables Vol C Tables 4.2.6.8 and 6.1.1.4'
P P 0.2955 0.4335 'International Tables Vol C Tables 4.2.6.8 and 6.1.1.4'
Se Se -0.7943 1.1372 'International Tables Vol C Tables 4.2.6.8 and 6.1.1.4'

loop_
_exptl_crystal_face_index_h
_exptl_crystal_face_index_k
_exptl_crystal_face_index_l
_exptl_crystal_face_perp_dist
_exptl_oxdiff_crystal_face_indexfrac_h
_exptl_oxdiff_crystal_face_indexfrac_k
_exptl_oxdiff_crystal_face_indexfrac_l
_exptl_oxdiff_crystal_face_x
_exptl_oxdiff_crystal_face_y
_exptl_oxdiff_crystal_face_z
-3 -8 -5 0.1651 -3.3963 -8.0923 -4.9754 0.3131 -0.2467 0.9171
-1 0 -11 0.1626 -0.9934 -0.0125 -11.0094 0.8424 -0.5221 0.0184
-1 -7 6 0.1426 -1.3293 -7.1070 6.2189 -0.4931 0.3701 0.7873
2 0 11 0.1396 1.8538 0.4385 10.9628 -0.7926 0.6059 -0.0680
3 8 6 0.1858 3.4119 7.6484 5.9955 -0.3897 0.3048 -0.8690
-2 -1 -11 0.1646 -1.9417 -0.7137 -10.9552 0.7904 -0.6045 0.0989
7 0 -2 0.0721 7.2783 0.1467 -2.0897 0.6068 0.7942 -0.0319
-7 -1 2 0.0362 -7.4445 -0.7504 2.0389 -0.6045 -0.7904 0.0996
5 0 -8 0.1197 5.0091 -0.0254 -8.0096 0.9577 0.3115 0.0008
-6 1 4 0.0591 -6.0063 1.0232 4.0050 -0.7031 -0.6207 -0.1043
1 -8 -3 0.1793 0.9954 -8.0112 -2.9904 0.4134 0.3516 0.8944
-7 0 -4 0.0836 -7.0026 0.0144 -4.0001 -0.0935 -0.9907 0.0212
1 7 -7 0.1933 1.2207 6.9192 -6.5250 0.5142 -0.3863 -0.7657
7 0 1 0.0836 7.0046 -0.0186 0.9974 0.3397 0.8812 -0.0168
4 0 -9 0.1296 4.0090 -0.0240 -9.0100 0.9795 0.1543 0.0045
0 -8 -1 0.1748 -0.0067 -8.0056 -0.9881 0.1890 0.3039 0.8937
7 7 0 0.1938 7.0117 6.9837 -0.0146 0.3281 0.5469 -0.7960

loop_
_geom_angle_atom_site_label_1
_geom_angle_atom_site_label_2
_geom_angle_atom_site_label_3
_geom_angle
P1 Ag Se 109.47(5)
P2 Ag Se 97.18(5)
P2 Ag P1 102.61(6)
P3 Ag Se 113.19(5)
P3 Ag P1 114.08(6)
P3 Ag P2 118.61(7)
C55 Se Ag 110.1(2)
C7 P1 Ag 120.3(2)
C7 P1 C1 103.2(3)
C7 P1 C13 102.5(4)
C1 P1 Ag 114.0(2)
C13 P1 Ag 110.8(2)
C13 P1 C1 104.4(3)
C19 P2 Ag 113.0(3)
C19 P2 C25 104.3(4)
C25 P2 Ag 113.9(3)
C31 P2 Ag 118.9(3)
C31 P2 C19 104.2(4)
C31 P2 C25 100.8(4)
C37 P3 Ag 115.2(3)
C37 P3 C43 101.7(4)
C37 P3 C49 104.5(3)
C43 P3 Ag 116.2(2)
C49 P3 Ag 114.4(3)
C49 P3 C43 103.2(4)
C45 C44 C43 120.8(9)
C48 C47 C46 119.5(10)
C55 C59 C58 118.9(9)
C24 C19 P2 124.3(7)
C20 C19 P2 118.5(7)
C20 C19 C24 117.1(8)
C9 C8 C7 120.3(7)
C42 C37 P3 124.3(6)
C38 C37 P3 118.2(6)
C38 C37 C42 117.4(8)
C31 C32 C33 120.0(11)
C47 C48 C43 120.6(9)
C30 C25 P2 122.4(6)
C30 C25 C26 118.5(7)
C26 C25 P2 119.0(6)
C8 C7 P1 118.3(5)
C12 C7 P1 124.6(6)
C12 C7 C8 117.1(7)
C6 C1 P1 118.7(6)
C6 C1 C2 119.1(8)
C2 C1 P1 121.9(7)
C18 C13 P1 117.6(6)
C14 C13 P1 123.7(7)
C14 C13 C18 118.7(8)
C4 C3 C2 119.8(11)
C29 C30 C25 121.2(8)
C44 C43 P3 123.8(7)
C44 C43 C48 118.7(8)
C48 C43 P3 117.5(7)
C30 C29 C28 119.7(9)
C33 C34 C35 120.8(11)
C42 C41 C40 119.7(9)
C14 C15 C16 119.4(9)
C32 C31 P2 124.4(7)
C36 C31 P2 117.8(8)
C36 C31 C32 117.6(8)
C49 C50 C51 120.4(10)
C57 C56 C55 121.8(9)
C11 C10 C9 119.3(8)
C10 C9 C8 121.1(8)
C53 C52 C51 120.8(10)
C11 C12 C7 121.8(7)
C26 C27 C28 119.7(9)
C41 C42 C37 122.6(8)
C1 C6 C5 120.5(9)
C38 C39 C40 120.5(8)
C17 C16 C15 120.1(9)
C17 C18 C13 120.0(8)
C59 C55 Se 120.4(7)
C56 C55 Se 124.0(7)
C56 C55 C59 115.6(8)
C4 C5 C6 118.7(10)
C10 C11 C12 120.4(8)
C3 C4 C5 121.7(10)
C52 C53 C54 121.4(11)
C23 C24 C19 121.2(9)
C34 C33 C32 120.4(13)
C53 C54 C49 118.0(10)
C58 N C57 114.7(9)
C34 C35 C36 118.7(13)
C1 C2 C3 120.2(10)
C21 C20 C19 122.3(9)
C37 C38 C39 121.1(8)
C27 C26 C25 120.8(8)
C50 C49 P3 118.1(6)
C50 C49 C54 119.9(8)
C54 C49 P3 121.9(7)
N C58 C59 125.4(10)
C44 C45 C46 119.8(10)
C29 C28 C27 120.1(9)
N C57 C56 123.6(9)
C20 C21 C22 119.5(10)
C15 C14 C13 121.1(9)
C22 C23 C24 119.8(10)
C45 C46 C47 120.7(10)
C16 C17 C18 120.7(9)
C39 C40 C41 118.8(9)
C52 C51 C50 119.5(12)
C31 C36 C35 122.5(12)
C23 C22 C21 120.1(10)

loop_
_geom_bond_atom_site_label_1
_geom_bond_atom_site_label_2
_geom_bond_distance
Ag Se 2.6871(11)
Ag P1 2.6158(17)
Ag P2 2.574(2)
Ag P3 2.543(2)
Se C55 1.904(8)
P1 C7 1.814(8)
P1 C1 1.829(7)
P1 C13 1.827(8)
P2 C19 1.821(8)
P2 C25 1.839(7)
P2 C31 1.817(8)
P3 C37 1.823(8)
P3 C43 1.835(9)
P3 C49 1.826(8)
C44 C43 1.383(11)
C44 C45 1.371(12)
C47 C48 1.374(13)
C47 C46 1.378(14)
C59 C55 1.378(11)
C59 C58 1.385(13)
C19 C24 1.387(11)
C19 C20 1.380(11)
C8 C7 1.398(10)
C8 C9 1.377(11)
C37 C42 1.387(10)
C37 C38 1.371(10)
C32 C31 1.393(13)
C32 C33 1.394(13)
C48 C43 1.394(11)
C25 C30 1.379(10)
C25 C26 1.386(10)
C7 C12 1.392(9)
C1 C6 1.388(11)
C1 C2 1.388(11)
C13 C18 1.387(11)
C13 C14 1.376(11)
C3 C4 1.349(16)
C3 C2 1.390(13)
C30 C29 1.368(12)
C29 C28 1.378(12)
C34 C33 1.357(18)
C34 C35 1.369(18)
C41 C42 1.355(12)
C41 C40 1.383(12)
C15 C16 1.377(14)
C15 C14 1.374(13)
C31 C36 1.373(13)
C50 C49 1.375(12)
C50 C51 1.391(12)
C56 C55 1.371(11)
C56 C57 1.359(12)
C10 C9 1.372(11)
C10 C11 1.362(12)
C52 C53 1.352(16)
C52 C51 1.379(16)
C12 C11 1.370(11)
C27 C26 1.373(11)
C27 C28 1.381(13)
C6 C5 1.392(11)
C39 C38 1.379(11)
C39 C40 1.382(12)
C16 C17 1.359(13)
C18 C17 1.375(12)
C5 C4 1.384(16)
C53 C54 1.393(12)
C24 C23 1.378(13)
C54 C49 1.416(11)
N C58 1.324(13)
N C57 1.332(12)
C35 C36 1.383(14)
C20 C21 1.356(13)
C45 C46 1.373(14)
C21 C22 1.384(13)
C23 C22 1.360(13)
O2 C61 1.403(15)
O1 C60 1.394(13)
